data_2239841
loop_
_publ_author_name
'Kim, Haneol'
'Kang, Sung Kwon'

_publ_section_title
;
 Crystal structure of phenyl(pyridin-2-yl)methanol
;
_journal_coeditor_code SU2760
_journal_issue 9
_journal_name_full 'Acta Crystallographica Section E'
_journal_page_first o947
_journal_paper_doi 10.1107/S1600536814016857
_journal_volume 70
_journal_year 2014
_chemical_formula_iupac 'C12 H11 N O'
_chemical_formula_moiety 'C12 H11 N O'
_chemical_formula_sum 'C12 H11 N O'
_chemical_formula_weight 185.22
_chemical_name_systematic
;
Phenyl(pyridin-2-yl)methanol
;
_space_group_IT_number 33
_symmetry_cell_setting orthorhombic
_symmetry_space_group_name_Hall 'P 2c -2n'
_symmetry_space_group_name_H-M 'P n a 21'
_atom_sites_solution_hydrogens mixed
_audit_creation_method 'WinGX routine CIF_UPDATE'
_cell_angle_alpha 90
_cell_angle_beta 90
_cell_angle_gamma 90
_cell_formula_units_Z 4
_cell_length_a 7.4385(8)
_cell_length_b 14.3429(16)
_cell_length_c 9.2255(10)
_cell_measurement_reflns_used 973
_cell_measurement_temperature 296(2)
_cell_measurement_theta_max 19.66
_cell_measurement_theta_min 2.63
_cell_volume 984.27(19)
_computing_cell_refinement 'SAINT (Bruker, 2002)'
_computing_data_collection 'SMART (Bruker, 2002)'
_computing_data_reduction 'SAINT (Bruker, 2002)'
_computing_molecular_graphics 'ORTEP-3 for Windows (Farrugia, 2012)'
_computing_publication_material 'WinGX (Farrugia, 2012)'
_computing_structure_refinement 'SHELXL2013 (Sheldrick, 2008)'
_computing_structure_solution 'SHELXS2013 (Sheldrick, 2008)'
_diffrn_ambient_temperature 296(2)
_diffrn_measured_fraction_theta_full 1
_diffrn_measured_fraction_theta_max 1
_diffrn_measurement_device_type 'Bruker SMART CCD area-detector'
_diffrn_measurement_method '\f and \w scans'
_diffrn_radiation_type MoK\a
_diffrn_radiation_wavelength 0.71073
_diffrn_reflns_av_R_equivalents 0.0551
_diffrn_reflns_limit_h_max 9
_diffrn_reflns_limit_h_min -7
_diffrn_reflns_limit_k_max 18
_diffrn_reflns_limit_k_min -18
_diffrn_reflns_limit_l_max 11
_diffrn_reflns_limit_l_min -11
_diffrn_reflns_number 7290
_diffrn_reflns_theta_full 25.242
_diffrn_reflns_theta_max 27.493
_diffrn_reflns_theta_min 2.625
_exptl_absorpt_coefficient_mu 0.08
_exptl_absorpt_correction_type none
_exptl_crystal_colour colourless
_exptl_crystal_density_diffrn 1.25
_exptl_crystal_description block
_exptl_crystal_F_000 392
_exptl_crystal_size_max 0.3
_exptl_crystal_size_mid 0.26
_exptl_crystal_size_min 0.18
_refine_diff_density_max 0.093
_refine_diff_density_min -0.124
_refine_ls_extinction_method none
_refine_ls_goodness_of_fit_ref 0.808
_refine_ls_hydrogen_treatment mixed
_refine_ls_matrix_type full
_refine_ls_number_parameters 131
_refine_ls_number_reflns 2245
_refine_ls_number_restraints 1
_refine_ls_restrained_S_all 0.808
_refine_ls_R_factor_all 0.0861
_refine_ls_R_factor_gt 0.0388
_refine_ls_shift/su_max 0
_refine_ls_shift/su_mean 0
_refine_ls_structure_factor_coef Fsqd
_refine_ls_weighting_details 'w=1/[\s^2^(Fo^2^)+(0.0303P)^2^] where P=(Fo^2^+2Fc^2^)/3'
_refine_ls_weighting_scheme calc
_refine_ls_wR_factor_ref 0.084
_reflns_number_gt 1190
_reflns_number_total 2245
_reflns_threshold_expression I>2\s(I)
_cod_data_source_file su2760sup1.cif
_cod_data_source_block I
_cod_database_code 2239841
_cod_database_fobs_code 2239841
_shelxl_version_number .2013

loop_
_space_group_symop_operation_xyz
'x, y, z'
'-x, -y, z+1/2'
'x+1/2, -y+1/2, z'
'-x+1/2, y+1/2, z+1/2'

loop_
_atom_site_type_symbol
_atom_site_label
_atom_site_fract_x
_atom_site_fract_y
_atom_site_fract_z
_atom_site_U_iso_or_equiv
_atom_site_adp_type
_atom_site_calc_flag
_atom_site_occupancy
N N1 0.4374(3) 0.37463(19) 0.8538(3) 0.0544(7) Uani d 1
C C2 0.4309(5) 0.2902(3) 0.9150(5) 0.0738(12) Uani d 1
H H2 0.4616 0.2851 1.0124 0.089 Uiso calc 1
C C3 0.3819(5) 0.2112(3) 0.8433(6) 0.0773(12) Uani d 1
H H3 0.3794 0.154 0.8907 0.093 Uiso calc 1
C C4 0.3365(4) 0.2177(2) 0.7004(5) 0.0733(12) Uani d 1
H H4 0.302 0.1651 0.6485 0.088 Uiso calc 1
C C5 0.3426(4) 0.3039(2) 0.6344(4) 0.0582(9) Uani d 1
H H5 0.3119 0.3104 0.5372 0.07 Uiso calc 1
C C6 0.3949(4) 0.3804(2) 0.7141(3) 0.0434(7) Uani d 1
C C7 0.4046(4) 0.4769(2) 0.6482(3) 0.0501(8) Uani d 1
H H7 0.5021 0.5116 0.6949 0.06 Uiso calc 1
O O8 0.4471(3) 0.46457(19) 0.5006(3) 0.0700(7) Uani d 1
H H8 0.474(5) 0.526(3) 0.460(5) 0.111(16) Uiso d 1
C C9 0.2299(3) 0.52994(18) 0.6693(3) 0.0409(7) Uani d 1
C C10 0.0771(4) 0.5047(2) 0.5952(4) 0.0587(9) Uani d 1
H H10 0.0817 0.4549 0.5307 0.07 Uiso calc 1
C C11 -0.0819(4) 0.5515(3) 0.6146(4) 0.0715(11) Uani d 1
H H11 -0.1837 0.5334 0.5633 0.086 Uiso calc 1
C C12 -0.0908(5) 0.6244(3) 0.7087(4) 0.0679(10) Uani d 1
H H12 -0.1989 0.6557 0.7224 0.081 Uiso calc 1
C C13 0.0579(5) 0.6514(2) 0.7824(4) 0.0697(10) Uani d 1
H H13 0.0515 0.7017 0.8459 0.084 Uiso calc 1
C C14 0.2204(4) 0.6043(2) 0.7639(4) 0.0570(8) Uani d 1
H H14 0.3219 0.623 0.8151 0.068 Uiso calc 1

loop_
_atom_site_aniso_label
_atom_site_aniso_U_11
_atom_site_aniso_U_22
_atom_site_aniso_U_33
_atom_site_aniso_U_12
_atom_site_aniso_U_13
_atom_site_aniso_U_23
N1 0.0530(17) 0.061(2) 0.0488(19) 0.0047(13) 0.0014(14) 0.0027(15)
C2 0.066(3) 0.084(3) 0.071(3) 0.019(2) 0.008(2) 0.024(2)
C3 0.059(2) 0.059(3) 0.114(4) 0.006(2) 0.015(2) 0.029(3)
C4 0.059(2) 0.049(2) 0.112(4) 0.0045(17) 0.006(3) -0.008(2)
C5 0.056(2) 0.057(2) 0.062(2) 0.0079(16) 0.0005(17) -0.0047(19)
C6 0.0362(15) 0.0463(19) 0.0476(19) 0.0058(13) 0.0045(15) -0.0004(15)
C7 0.0500(18) 0.0578(19) 0.0426(19) -0.0030(15) 0.0052(15) -0.0001(16)
O8 0.0827(17) 0.0741(18) 0.0530(15) 0.0020(14) 0.0260(13) 0.0028(13)
C9 0.0452(16) 0.0391(15) 0.0383(15) -0.0036(14) 0.0017(14) 0.0062(14)
C10 0.059(2) 0.047(2) 0.069(2) -0.0019(17) -0.0103(18) -0.0040(17)
C11 0.052(2) 0.072(2) 0.090(3) 0.0003(19) -0.009(2) 0.010(2)
C12 0.061(2) 0.071(2) 0.072(3) 0.016(2) 0.011(2) 0.014(2)
C13 0.091(3) 0.057(2) 0.061(2) 0.018(2) 0.004(2) -0.005(2)
C14 0.066(2) 0.0535(18) 0.0512(19) -0.0022(16) -0.0088(18) -0.0012(17)

loop_
_atom_type_symbol
_atom_type_description
_atom_type_scat_dispersion_real
_atom_type_scat_dispersion_imag
_atom_type_scat_source
C C 0.0033 0.0016 'International Tables Vol C Tables 4.2.6.8 and 6.1.1.4'
H H 0 0 'International Tables Vol C Tables 4.2.6.8 and 6.1.1.4'
N N 0.0061 0.0033 'International Tables Vol C Tables 4.2.6.8 and 6.1.1.4'
O O 0.0106 0.006 'International Tables Vol C Tables 4.2.6.8 and 6.1.1.4'

loop_
_geom_angle_atom_site_label_1
_geom_angle_atom_site_label_2
_geom_angle_atom_site_label_3
_geom_angle
C6 N1 C2 117.2(3)
N1 C2 C3 123.9(4)
N1 C2 H2 118.1
C3 C2 H2 118.1
C2 C3 C4 118.6(4)
C2 C3 H3 120.7
C4 C3 H3 120.7
C3 C4 C5 118.7(4)
C3 C4 H4 120.7
C5 C4 H4 120.7
C6 C5 C4 119.2(3)
C6 C5 H5 120.4
C4 C5 H5 120.4
N1 C6 C5 122.4(3)
N1 C6 C7 115.8(3)
C5 C6 C7 121.8(3)
O8 C7 C6 106.5(3)
O8 C7 C9 112.3(2)
C6 C7 C9 111.4(2)
O8 C7 H7 108.8
C6 C7 H7 108.8
C9 C7 H7 108.8
C7 O8 H8 108(3)
C10 C9 C14 118.4(3)
C10 C9 C7 120.8(3)
C14 C9 C7 120.8(3)
C11 C10 C9 121.3(3)
C11 C10 H10 119.4
C9 C10 H10 119.4
C12 C11 C10 120.1(4)
C12 C11 H11 120
C10 C11 H11 120
C13 C12 C11 120.0(3)
C13 C12 H12 120
C11 C12 H12 120
C12 C13 C14 120.5(3)
C12 C13 H13 119.8
C14 C13 H13 119.8
C9 C14 C13 119.8(3)
C9 C14 H14 120.1
C13 C14 H14 120.1

loop_
_geom_bond_atom_site_label_1
_geom_bond_atom_site_label_2
_geom_bond_distance
N1 C6 1.329(4)
N1 C2 1.338(4)
C2 C3 1.362(5)
C2 H2 0.93
C3 C4 1.364(5)
C3 H3 0.93
C4 C5 1.379(5)
C4 H4 0.93
C5 C6 1.376(4)
C5 H5 0.93
C6 C7 1.514(4)
C7 O8 1.408(4)
C7 C9 1.518(4)
C7 H7 0.98
O8 H8 0.98(5)
C9 C10 1.374(4)
C9 C14 1.380(4)
C10 C11 1.372(4)
C10 H10 0.93
C11 C12 1.361(5)
C11 H11 0.93
C12 C13 1.354(5)
C12 H12 0.93
C13 C14 1.395(4)
C13 H13 0.93
C14 H14 0.93

loop_
_geom_hbond_atom_site_label_D
_geom_hbond_atom_site_label_H
_geom_hbond_atom_site_label_A
_geom_hbond_site_symmetry_A
_geom_hbond_distance_DH
_geom_hbond_distance_HA
_geom_hbond_distance_DA
_geom_hbond_angle_DHA
O8 H8 N1 2_664 0.98(5) 1.85(5) 2.809(4) 166(4)
